data_4347841
loop_
_publ_author_name
'Han, Zeyu'
'Bates, Joshua I.'
'Strehl, Dominik'
'Patrick, Brian O.'
'Gates, Derek P.'

_publ_section_title
;
 Homo- and Heteropolynuclear Complexes Containing Bidentate Bridging
 4-Phosphino-N-Heterocyclic Carbene Ligands.
;
_journal_issue 10
_journal_name_full 'Inorganic chemistry'
_journal_page_first 5071
_journal_page_last 5078
_journal_paper_doi 10.1021/acs.inorgchem.6b00686
_journal_volume 55
_journal_year 2016
_chemical_formula_moiety 'C74 H84 Au4 Cl4 F4 N4 P2, 2(C4 H10 O)'
_chemical_formula_sum 'C82 H104 Au4 Cl4 F4 N4 O2 P2'
_chemical_formula_weight 2245.30
_space_group_IT_number 15
_space_group_name_Hall '-C 2yc'
_space_group_name_H-M_alt 'C 1 2/c 1'
_symmetry_cell_setting monoclinic
_symmetry_space_group_name_H-M 'C 1 2/c 1'
_atom_sites_solution_hydrogens geom
_atom_sites_solution_primary direct
_atom_sites_solution_secondary difmap
_audit_creation_method SHELXL-97
_cell_angle_alpha 90.00
_cell_angle_beta 91.4690(10)
_cell_angle_gamma 90.00
_cell_formula_units_Z 4
_cell_length_a 21.8187(14)
_cell_length_b 16.8991(10)
_cell_length_c 22.4603(13)
_cell_measurement_reflns_used 12198
_cell_measurement_temperature 90(2)
_cell_measurement_theta_max 28.33
_cell_measurement_theta_min 1.8
_cell_volume 8278.8(9)
_computing_structure_refinement 'SHELXL-97 (Sheldrick, 2008)'
_diffrn_ambient_temperature 90(2)
_diffrn_measured_fraction_theta_full 0.998
_diffrn_measured_fraction_theta_max 0.998
_diffrn_measurement_device_type 'Bruker APEX DUO'
_diffrn_measurement_method 'area detector'
_diffrn_radiation_monochromator graphite
_diffrn_radiation_source 'fine-focus sealed tube'
_diffrn_radiation_type MoK\a
_diffrn_radiation_wavelength 0.71073
_diffrn_reflns_av_R_equivalents 0.0450
_diffrn_reflns_av_sigmaI/netI 0.0353
_diffrn_reflns_limit_h_max 30
_diffrn_reflns_limit_h_min -30
_diffrn_reflns_limit_k_max 23
_diffrn_reflns_limit_k_min -19
_diffrn_reflns_limit_l_max 31
_diffrn_reflns_limit_l_min -31
_diffrn_reflns_number 61882
_diffrn_reflns_theta_full 30.13
_diffrn_reflns_theta_max 30.13
_diffrn_reflns_theta_min 1.76
_exptl_absorpt_coefficient_mu 7.290
_exptl_absorpt_correction_T_max 0.6688
_exptl_absorpt_correction_T_min 0.4077
_exptl_absorpt_correction_type multi-scan
_exptl_crystal_colour colourless
_exptl_crystal_density_diffrn 1.801
_exptl_crystal_density_method 'not measured'
_exptl_crystal_description prism
_exptl_crystal_F_000 4360
_exptl_crystal_size_max 0.15
_exptl_crystal_size_mid 0.12
_exptl_crystal_size_min 0.06
_refine_diff_density_max 4.118
_refine_diff_density_min -1.161
_refine_diff_density_rms 0.176
_refine_ls_extinction_method none
_refine_ls_goodness_of_fit_ref 1.043
_refine_ls_hydrogen_treatment constr
_refine_ls_matrix_type full
_refine_ls_number_parameters 496
_refine_ls_number_reflns 12198
_refine_ls_number_restraints 883
_refine_ls_restrained_S_all 1.009
_refine_ls_R_factor_all 0.0498
_refine_ls_R_factor_gt 0.0330
_refine_ls_shift/su_max 0.001
_refine_ls_shift/su_mean 0.000
_refine_ls_structure_factor_coef Fsqd
_refine_ls_weighting_details 'calc w=1/[\s^2^(Fo^2^)+(0.0396P)^2^+38.9992P] where P=(Fo^2^+2Fc^2^)/3'
_refine_ls_weighting_scheme calc
_refine_ls_wR_factor_gt 0.0749
_refine_ls_wR_factor_ref 0.0822
_reflns_number_gt 9849
_reflns_number_total 12198
_reflns_threshold_expression >2\s(I)
_cod_data_source_file ic6b00686_si_002.cif
_cod_data_source_block dg179_Compound_5b
_cod_original_sg_symbol_H-M 'C 2/c'
_cod_database_code 4347841

loop_
_symmetry_equiv_pos_as_xyz
'x, y, z'
'-x, y, -z+1/2'
'x+1/2, y+1/2, z'
'-x+1/2, y+1/2, -z+1/2'
'-x, -y, -z'
'x, -y, z-1/2'
'-x+1/2, -y+1/2, -z'
'x+1/2, -y+1/2, z-1/2'

loop_
_atom_site_label
_atom_site_type_symbol
_atom_site_fract_x
_atom_site_fract_y
_atom_site_fract_z
_atom_site_U_iso_or_equiv
_atom_site_adp_type
_atom_site_occupancy
_atom_site_symmetry_multiplicity
_atom_site_calc_flag
_atom_site_refinement_flags
_atom_site_disorder_assembly
_atom_site_disorder_group
C2 C 0.90851(18) 0.1415(2) 0.25946(16) 0.0159(7) Uani 1 1 d U . .
C3 C 0.80754(17) 0.1648(2) 0.24422(16) 0.0145(7) Uani 1 1 d U . .
C4 C 0.81526(17) 0.1282(2) 0.29785(17) 0.0168(7) Uani 1 1 d U . .
H4 H 0.7839 0.1150 0.3246 0.020 Uiso 1 1 calc R . .
C6 C 0.90548(18) 0.0776(2) 0.35976(16) 0.0174(7) Uani 1 1 d U . .
H6 H 0.9501 0.0702 0.3521 0.021 Uiso 1 1 calc R . .
C32 C 0.9004(2) 0.1335(3) 0.41261(18) 0.0263(9) Uani 1 1 d U . .
H32A H 0.8566 0.1440 0.4201 0.032 Uiso 1 1 calc R . .
H32B H 0.9204 0.1844 0.4034 0.032 Uiso 1 1 calc R . .
C31 C 0.9309(2) 0.0971(3) 0.46826(18) 0.0290(10) Uani 1 1 d U . .
H31A H 0.9755 0.0916 0.4622 0.035 Uiso 1 1 calc R . .
H31B H 0.9252 0.1326 0.5027 0.035 Uiso 1 1 calc R . .
C30 C 0.9038(2) 0.0169(3) 0.4814(2) 0.0358(12) Uani 1 1 d U . .
H30A H 0.9256 -0.0066 0.5164 0.043 Uiso 1 1 calc R . .
H30B H 0.8601 0.0231 0.4914 0.043 Uiso 1 1 calc R . .
C29 C 0.9088(3) -0.0380(3) 0.4288(2) 0.0394(13) Uani 1 1 d U . .
H29A H 0.8889 -0.0890 0.4381 0.047 Uiso 1 1 calc R . .
H29B H 0.9527 -0.0486 0.4216 0.047 Uiso 1 1 calc R . .
C28 C 0.8785(2) -0.0027(3) 0.3716(2) 0.0300(10) Uani 1 1 d U . .
H28A H 0.8857 -0.0382 0.3374 0.036 Uiso 1 1 calc R . .
H28B H 0.8337 0.0020 0.3767 0.036 Uiso 1 1 calc R . .
C7 C 0.87938(17) 0.2113(2) 0.16369(16) 0.0160(7) Uani 1 1 d U . .
H7 H 0.8390 0.2284 0.1461 0.019 Uiso 1 1 calc R . .
C33 C 0.91778(19) 0.2855(2) 0.17093(17) 0.0201(8) Uani 1 1 d U . .
H33A H 0.9594 0.2714 0.1860 0.024 Uiso 1 1 calc R . .
H33B H 0.8989 0.3212 0.2002 0.024 Uiso 1 1 calc R . .
C34 C 0.9219(2) 0.3277(3) 0.11069(19) 0.0274(9) Uani 1 1 d U . .
H34A H 0.8808 0.3470 0.0981 0.033 Uiso 1 1 calc R . .
H34B H 0.9494 0.3741 0.1150 0.033 Uiso 1 1 calc R . .
C35 C 0.9462(2) 0.2728(3) 0.06325(19) 0.0323(11) Uani 1 1 d U . .
H35A H 0.9898 0.2607 0.0726 0.039 Uiso 1 1 calc R . .
H35B H 0.9441 0.3000 0.0242 0.039 Uiso 1 1 calc R . .
C36 C 0.9102(2) 0.1959(3) 0.05895(18) 0.0273(9) Uani 1 1 d U . .
H36A H 0.9298 0.1603 0.0300 0.033 Uiso 1 1 calc R . .
H36B H 0.8681 0.2073 0.0439 0.033 Uiso 1 1 calc R . .
C37 C 0.90687(19) 0.1537(3) 0.11930(17) 0.0210(8) Uani 1 1 d U . .
H37A H 0.8809 0.1058 0.1155 0.025 Uiso 1 1 calc R . .
H37B H 0.9484 0.1374 0.1332 0.025 Uiso 1 1 calc R . .
C5 C 0.73229(18) 0.1494(2) 0.13629(16) 0.0178(7) Uani 1 1 d U . .
C14 C 0.70814(19) 0.1897(3) 0.08566(17) 0.0214(8) Uani 1 1 d U . .
C13 C 0.7053(2) 0.1508(3) 0.03110(18) 0.0246(9) Uani 1 1 d U . .
H13 H 0.6889 0.1781 -0.0027 0.029 Uiso 1 1 calc R . .
C11 C 0.7255(2) 0.0738(3) 0.02422(18) 0.0228(8) Uani 1 1 d U . .
C10 C 0.7475(2) 0.0349(3) 0.07448(18) 0.0225(8) Uani 1 1 d U . .
H10 H 0.7610 -0.0182 0.0705 0.027 Uiso 1 1 calc R . .
C8 C 0.75068(19) 0.0694(2) 0.13034(17) 0.0190(8) Uani 1 1 d U . .
C15 C 0.6818(3) 0.2721(3) 0.0870(2) 0.0347(12) Uani 1 1 d U . .
H15A H 0.7152 0.3108 0.0877 0.052 Uiso 1 1 calc R . .
H15B H 0.6574 0.2784 0.1227 0.052 Uiso 1 1 calc R . .
H15C H 0.6556 0.2806 0.0515 0.052 Uiso 1 1 calc R . .
C12 C 0.7214(3) 0.0338(3) -0.03521(19) 0.0317(11) Uani 1 1 d U . .
H12A H 0.7449 0.0640 -0.0641 0.048 Uiso 1 1 calc R . .
H12B H 0.6784 0.0311 -0.0487 0.048 Uiso 1 1 calc R . .
H12C H 0.7381 -0.0198 -0.0317 0.048 Uiso 1 1 calc R . .
C9 C 0.7733(2) 0.0176(3) 0.18064(18) 0.0254(9) Uani 1 1 d U . .
H9A H 0.7651 -0.0380 0.1708 0.038 Uiso 1 1 calc R . .
H9B H 0.7521 0.0316 0.2171 0.038 Uiso 1 1 calc R . .
H9C H 0.8176 0.0253 0.1868 0.038 Uiso 1 1 calc R . .
C1 C 0.67464(18) 0.1681(2) 0.25367(17) 0.0191(8) Uani 1 1 d U . .
C22A C 0.6155(4) 0.1820(5) 0.2142(4) 0.0251(15) Uani 0.706(10) 1 d PGU A 1
C23A C 0.5836(5) 0.2532(5) 0.2139(5) 0.0332(13) Uani 0.706(10) 1 d PGU A 1
H23A H 0.5950 0.2938 0.2412 0.040 Uiso 0.706(10) 1 calc PR A 1
C24A C 0.5350(4) 0.2649(4) 0.1735(4) 0.043(2) Uani 0.706(10) 1 d PGU A 1
H24A H 0.5132 0.3135 0.1733 0.052 Uiso 0.706(10) 1 calc PR A 1
C25A C 0.5184(3) 0.2054(5) 0.1336(3) 0.052(3) Uani 0.706(10) 1 d PGU A 1
C26A C 0.5503(3) 0.1342(5) 0.1339(3) 0.059(3) Uani 0.706(10) 1 d PGU A 1
H26A H 0.5389 0.0935 0.1066 0.070 Uiso 0.706(10) 1 calc PR A 1
C27A C 0.5988(3) 0.1225(4) 0.1742(3) 0.0351(18) Uani 0.706(10) 1 d PGU A 1
H27A H 0.6206 0.0738 0.1744 0.042 Uiso 0.706(10) 1 calc PR A 1
C16 C 0.67632(18) 0.2044(3) 0.31622(18) 0.0201(8) Uani 1 1 d U A .
C21 C 0.6758(2) 0.1542(3) 0.3646(2) 0.0350(11) Uani 1 1 d U . .
H21 H 0.6735 0.0987 0.3581 0.042 Uiso 1 1 calc R A .
C20 C 0.6787(3) 0.1830(3) 0.4227(2) 0.0425(14) Uani 1 1 d U A .
H20 H 0.6793 0.1478 0.4558 0.051 Uiso 1 1 calc R . .
C19 C 0.6807(2) 0.2626(4) 0.4309(2) 0.0365(12) Uani 1 1 d U . .
C18 C 0.6782(2) 0.3147(3) 0.3849(2) 0.0332(11) Uani 1 1 d U A .
H18 H 0.6773 0.3700 0.3921 0.040 Uiso 1 1 calc R . .
C17 C 0.6770(2) 0.2855(3) 0.32666(19) 0.0268(9) Uani 1 1 d U . .
H17 H 0.6766 0.3212 0.2940 0.032 Uiso 1 1 calc R A .
C40A C 0.6028(16) 0.8775(18) 0.1552(17) 0.075(5) Uani 0.416(6) 1 d PDU B -1
H40A H 0.5910 0.8239 0.1685 0.090 Uiso 0.416(6) 1 calc PR B -1
H40B H 0.6381 0.8960 0.1801 0.090 Uiso 0.416(6) 1 calc PR B -1
C41A C 0.619(4) 0.878(6) 0.086(2) 0.087(4) Uani 0.416(6) 1 d PDU B -1
H41A H 0.6532 0.8414 0.0799 0.131 Uiso 0.416(6) 1 calc PR B -1
H41B H 0.6304 0.9312 0.0744 0.131 Uiso 0.416(6) 1 calc PR B -1
H41C H 0.5831 0.8602 0.0628 0.131 Uiso 0.416(6) 1 calc PR B -1
C39A C 0.5309(8) 0.9374(11) 0.2175(6) 0.060(4) Uani 0.416(6) 1 d PDU B -1
H39A H 0.5226 0.8838 0.2331 0.072 Uiso 0.416(6) 1 calc PR B -1
H39B H 0.5633 0.9615 0.2434 0.072 Uiso 0.416(6) 1 calc PR B -1
C38A C 0.4768(8) 0.9836(12) 0.2211(8) 0.075(6) Uani 0.416(6) 1 d PDU B -1
H38A H 0.4639 0.9855 0.2625 0.113 Uiso 0.416(6) 1 calc PR B -1
H38B H 0.4442 0.9597 0.1962 0.113 Uiso 0.416(6) 1 calc PR B -1
H38C H 0.4850 1.0374 0.2071 0.113 Uiso 0.416(6) 1 calc PR B -1
O1A O 0.5534(5) 0.9302(7) 0.1586(5) 0.054(3) Uani 0.416(6) 1 d PDU B -1
C40B C 0.618(3) 0.878(4) 0.0947(14) 0.087(4) Uani 0.584(6) 1 d PDU B -2
H40D H 0.6563 0.9085 0.0912 0.104 Uiso 0.584(6) 1 calc PR B -2
H40E H 0.6191 0.8331 0.0666 0.104 Uiso 0.584(6) 1 calc PR B -2
C41B C 0.6128(11) 0.8455(12) 0.1607(11) 0.075(5) Uani 0.584(6) 1 d PDU B -2
H41D H 0.6468 0.8091 0.1694 0.113 Uiso 0.584(6) 1 calc PR B -2
H41E H 0.5738 0.8175 0.1647 0.113 Uiso 0.584(6) 1 calc PR B -2
H41F H 0.6147 0.8899 0.1888 0.113 Uiso 0.584(6) 1 calc PR B -2
C39B C 0.5612(9) 0.9476(10) 0.0187(6) 0.105(6) Uani 0.584(6) 1 d PDU B -2
H39D H 0.5980 0.9773 0.0067 0.125 Uiso 0.584(6) 1 calc PR B -2
H39E H 0.5591 0.8986 -0.0055 0.125 Uiso 0.584(6) 1 calc PR B -2
C38B C 0.509(3) 0.994(5) 0.005(3) 0.136(10) Uani 0.584(6) 1 d PDU B -2
H38D H 0.5083 1.0083 -0.0374 0.204 Uiso 0.584(6) 1 calc PR B -2
H38E H 0.5097 1.0423 0.0292 0.204 Uiso 0.584(6) 1 calc PR B -2
H38F H 0.4716 0.9637 0.0135 0.204 Uiso 0.584(6) 1 calc PR B -2
O1B O 0.5687(6) 0.9259(5) 0.0800(4) 0.088(4) Uani 0.584(6) 1 d PDU B -2
N2 N 0.86618(14) 0.17297(19) 0.22142(13) 0.0142(6) Uani 1 1 d U . .
N1 N 0.87703(14) 0.1140(2) 0.30604(13) 0.0153(6) Uani 1 1 d U . .
F2A F 0.4718(3) 0.2149(6) 0.0944(3) 0.080(3) Uani 0.706(10) 1 d PU A 1
F1 F 0.68405(17) 0.2914(2) 0.48759(13) 0.0570(10) Uani 1 1 d U A .
P1 P 0.73927(4) 0.20223(6) 0.20760(4) 0.01480(18) Uani 1 1 d U A .
Cl2 Cl 0.79600(6) 0.45760(6) 0.19064(5) 0.0279(2) Uani 1 1 d U A .
Cl3 Cl 1.06131(7) -0.04947(8) 0.33289(8) 0.0510(4) Uani 1 1 d U . .
Au2 Au 0.759049(7) 0.332016(9) 0.200565(6) 0.01758(4) Uani 1 1 d U . .
Au1 Au 1.0000 0.138120(12) 0.2500 0.01364(5) Uani 1 2 d SU . .
Au3 Au 1.0000 -0.045252(15) 0.2500 0.03579(7) Uani 1 2 d SU . .
F2B F 0.4607(8) 0.1719(15) 0.1170(8) 0.080(3) Uani 0.294(10) 1 d PU A 2
C22B C 0.6162(10) 0.1726(14) 0.2224(9) 0.0251(15) Uani 0.294(10) 1 d PGU A 2
C23B C 0.5825(13) 0.2414(11) 0.2126(13) 0.0332(13) Uani 0.294(10) 1 d PGU A 2
H23B H 0.5957 0.2898 0.2302 0.040 Uiso 0.294(10) 1 calc PR A 2
C24B C 0.5294(11) 0.2393(11) 0.1770(11) 0.043(2) Uani 0.294(10) 1 d PGU A 2
H24B H 0.5064 0.2863 0.1702 0.052 Uiso 0.294(10) 1 calc PR A 2
C25B C 0.5101(7) 0.1685(13) 0.1512(8) 0.052(3) Uani 0.294(10) 1 d PGU A 2
C26B C 0.5438(7) 0.0997(11) 0.1611(8) 0.059(3) Uani 0.294(10) 1 d PGU A 2
H26B H 0.5306 0.0513 0.1435 0.070 Uiso 0.294(10) 1 calc PR A 2
C27B C 0.5969(7) 0.1018(11) 0.1967(7) 0.0351(18) Uani 0.294(10) 1 d PGU A 2
H27B H 0.6199 0.0548 0.2034 0.042 Uiso 0.294(10) 1 calc PR A 2

loop_
_atom_site_aniso_label
_atom_site_aniso_U_11
_atom_site_aniso_U_22
_atom_site_aniso_U_33
_atom_site_aniso_U_23
_atom_site_aniso_U_13
_atom_site_aniso_U_12
C2 0.0217(19) 0.0133(18) 0.0126(15) -0.0011(13) -0.0032(13) 0.0020(14)
C3 0.0151(17) 0.0144(18) 0.0139(15) 0.0004(13) 0.0010(13) 0.0017(14)
C4 0.0135(17) 0.019(2) 0.0177(17) 0.0021(14) 0.0012(13) 0.0020(14)
C6 0.0164(18) 0.022(2) 0.0136(16) 0.0030(14) -0.0036(13) 0.0008(15)
C32 0.031(2) 0.028(2) 0.0195(19) -0.0021(17) -0.0057(16) 0.0076(18)
C31 0.030(2) 0.039(3) 0.0172(18) -0.0006(18) -0.0097(16) 0.006(2)
C30 0.027(2) 0.058(3) 0.022(2) 0.017(2) -0.0073(17) -0.007(2)
C29 0.054(3) 0.028(3) 0.034(3) 0.018(2) -0.023(2) -0.015(2)
C28 0.036(3) 0.028(2) 0.025(2) 0.0083(18) -0.0095(18) -0.0081(19)
C7 0.0137(17) 0.021(2) 0.0136(16) 0.0031(14) 0.0004(13) 0.0009(14)
C33 0.021(2) 0.021(2) 0.0179(17) 0.0035(15) 0.0000(14) -0.0020(16)
C34 0.031(2) 0.028(2) 0.024(2) 0.0112(17) 0.0009(17) -0.0020(18)
C35 0.034(3) 0.044(3) 0.0192(19) 0.0123(19) 0.0080(18) 0.006(2)
C36 0.032(2) 0.034(3) 0.0160(18) 0.0000(17) 0.0016(16) 0.0101(19)
C37 0.0208(19) 0.028(2) 0.0143(16) 0.0001(15) 0.0023(14) 0.0056(16)
C5 0.0177(18) 0.021(2) 0.0149(16) -0.0004(14) -0.0011(13) 0.0010(15)
C14 0.023(2) 0.021(2) 0.0196(18) -0.0008(15) -0.0047(15) 0.0059(16)
C13 0.033(2) 0.025(2) 0.0156(17) 0.0006(16) -0.0027(16) 0.0033(18)
C11 0.025(2) 0.025(2) 0.0180(18) -0.0056(16) 0.0007(15) 0.0004(17)
C10 0.022(2) 0.023(2) 0.0226(19) -0.0032(16) 0.0025(15) 0.0001(16)
C8 0.021(2) 0.0168(19) 0.0194(18) 0.0021(14) 0.0012(15) -0.0008(15)
C15 0.051(3) 0.029(3) 0.024(2) -0.0015(18) -0.017(2) 0.017(2)
C12 0.046(3) 0.029(3) 0.020(2) -0.0062(17) -0.0050(19) 0.004(2)
C9 0.042(3) 0.017(2) 0.0175(18) 0.0018(16) -0.0018(17) 0.0039(19)
C1 0.0177(18) 0.019(2) 0.0208(18) -0.0030(15) 0.0048(14) 0.0009(15)
C22A 0.018(2) 0.032(3) 0.025(3) -0.010(3) 0.001(2) 0.001(2)
C23A 0.025(2) 0.042(4) 0.032(2) -0.014(3) -0.0042(19) 0.008(3)
C24A 0.028(3) 0.058(6) 0.043(3) -0.007(4) -0.001(3) 0.018(5)
C25A 0.025(3) 0.095(8) 0.036(5) -0.012(4) -0.005(3) -0.001(4)
C26A 0.030(4) 0.085(7) 0.060(6) -0.036(5) -0.010(4) -0.013(4)
C27A 0.028(3) 0.046(5) 0.032(4) -0.011(3) 0.002(3) -0.006(3)
C16 0.0169(19) 0.022(2) 0.0220(18) -0.0004(15) 0.0049(14) 0.0029(15)
C21 0.042(3) 0.026(3) 0.038(3) 0.005(2) 0.017(2) 0.011(2)
C20 0.057(3) 0.049(3) 0.023(2) 0.011(2) 0.016(2) 0.030(3)
C19 0.032(3) 0.057(4) 0.020(2) -0.007(2) 0.0021(18) 0.013(2)
C18 0.034(3) 0.037(3) 0.029(2) -0.010(2) 0.0064(19) -0.007(2)
C17 0.032(2) 0.025(2) 0.023(2) -0.0034(17) 0.0016(17) -0.0039(18)
C40A 0.056(9) 0.097(15) 0.071(7) -0.058(11) -0.015(6) 0.011(9)
C41A 0.082(7) 0.082(7) 0.099(10) -0.042(9) 0.030(7) -0.029(5)
C39A 0.071(11) 0.061(10) 0.047(8) -0.001(7) -0.005(8) -0.018(9)
C38A 0.079(13) 0.072(12) 0.076(12) -0.034(10) 0.041(10) -0.024(10)
O1A 0.053(7) 0.051(6) 0.057(6) -0.005(5) -0.004(5) -0.010(5)
C40B 0.082(7) 0.082(7) 0.099(10) -0.042(9) 0.030(7) -0.029(5)
C41B 0.056(9) 0.097(15) 0.071(7) -0.058(11) -0.015(6) 0.011(9)
C39B 0.155(16) 0.096(12) 0.065(9) 0.004(8) 0.034(10) -0.058(11)
C38B 0.28(4) 0.06(2) 0.07(2) 0.012(14) -0.01(2) 0.02(2)
O1B 0.177(11) 0.043(5) 0.045(5) -0.006(4) 0.014(6) -0.010(6)
N2 0.0128(14) 0.0149(16) 0.0148(13) 0.0009(12) 0.0000(11) 0.0012(12)
N1 0.0140(15) 0.0184(16) 0.0133(14) 0.0014(12) -0.0023(11) 0.0002(12)
F2A 0.038(3) 0.142(9) 0.058(5) -0.026(4) -0.032(3) 0.024(4)
F1 0.061(2) 0.089(3) 0.0205(14) -0.0156(16) 0.0001(14) 0.028(2)
P1 0.0146(4) 0.0148(5) 0.0149(4) -0.0008(3) -0.0011(3) 0.0031(4)
Cl2 0.0400(6) 0.0170(5) 0.0270(5) -0.0010(4) 0.0066(4) -0.0005(4)
Cl3 0.0411(8) 0.0293(7) 0.0820(11) -0.0077(7) -0.0130(7) 0.0006(6)
Au2 0.02111(8) 0.01448(8) 0.01711(7) -0.00019(5) 0.00015(5) 0.00313(6)
Au1 0.01170(9) 0.01713(10) 0.01206(8) 0.000 -0.00049(6) 0.000
Au3 0.02070(12) 0.01782(12) 0.0690(2) 0.000 0.00489(12) 0.000
F2B 0.038(3) 0.142(9) 0.058(5) -0.026(4) -0.032(3) 0.024(4)
C22B 0.018(2) 0.032(3) 0.025(3) -0.010(3) 0.001(2) 0.001(2)
C23B 0.025(2) 0.042(4) 0.032(2) -0.014(3) -0.0042(19) 0.008(3)
C24B 0.028(3) 0.058(6) 0.043(3) -0.007(4) -0.001(3) 0.018(5)
C25B 0.025(3) 0.095(8) 0.036(5) -0.012(4) -0.005(3) -0.001(4)
C26B 0.030(4) 0.085(7) 0.060(6) -0.036(5) -0.010(4) -0.013(4)
C27B 0.028(3) 0.046(5) 0.032(4) -0.011(3) 0.002(3) -0.006(3)

loop_
_atom_type_symbol
_atom_type_description
_atom_type_scat_dispersion_real
_atom_type_scat_dispersion_imag
_atom_type_scat_source
C C 0.0033 0.0016 'International Tables Vol C Tables 4.2.6.8 and 6.1.1.4'
H H 0.0000 0.0000 'International Tables Vol C Tables 4.2.6.8 and 6.1.1.4'
N N 0.0061 0.0033 'International Tables Vol C Tables 4.2.6.8 and 6.1.1.4'
O O 0.0106 0.0060 'International Tables Vol C Tables 4.2.6.8 and 6.1.1.4'
F F 0.0171 0.0103 'International Tables Vol C Tables 4.2.6.8 and 6.1.1.4'
P P 0.1023 0.0942 'International Tables Vol C Tables 4.2.6.8 and 6.1.1.4'
Cl Cl 0.1484 0.1585 'International Tables Vol C Tables 4.2.6.8 and 6.1.1.4'
Au Au -2.0133 8.8022 'International Tables Vol C Tables 4.2.6.8 and 6.1.1.4'

loop_
_geom_angle_atom_site_label_1
_geom_angle_atom_site_label_2
_geom_angle_atom_site_label_3
_geom_angle
_geom_angle_site_symmetry_1
_geom_angle_site_symmetry_3
N1 C2 N2 105.8(3) . .
N1 C2 Au1 126.7(3) . .
N2 C2 Au1 127.4(3) . .
C4 C3 N2 106.0(3) . .
C4 C3 P1 130.3(3) . .
N2 C3 P1 123.6(3) . .
C3 C4 N1 107.2(3) . .
C3 C4 H4 126.4 . .
N1 C4 H4 126.4 . .
N1 C6 C28 111.2(3) . .
N1 C6 C32 110.0(3) . .
C28 C6 C32 112.6(4) . .
N1 C6 H6 107.6 . .
C28 C6 H6 107.6 . .
C32 C6 H6 107.6 . .
C6 C32 C31 110.4(4) . .
C6 C32 H32A 109.6 . .
C31 C32 H32A 109.6 . .
C6 C32 H32B 109.6 . .
C31 C32 H32B 109.6 . .
H32A C32 H32B 108.1 . .
C30 C31 C32 110.8(4) . .
C30 C31 H31A 109.5 . .
C32 C31 H31A 109.5 . .
C30 C31 H31B 109.5 . .
C32 C31 H31B 109.5 . .
H31A C31 H31B 108.1 . .
C29 C30 C31 111.2(4) . .
C29 C30 H30A 109.4 . .
C31 C30 H30A 109.4 . .
C29 C30 H30B 109.4 . .
C31 C30 H30B 109.4 . .
H30A C30 H30B 108.0 . .
C30 C29 C28 112.0(4) . .
C30 C29 H29A 109.2 . .
C28 C29 H29A 109.2 . .
C30 C29 H29B 109.2 . .
C28 C29 H29B 109.2 . .
H29A C29 H29B 107.9 . .
C6 C28 C29 109.5(4) . .
C6 C28 H28A 109.8 . .
C29 C28 H28A 109.8 . .
C6 C28 H28B 109.8 . .
C29 C28 H28B 109.8 . .
H28A C28 H28B 108.2 . .
N2 C7 C33 112.7(3) . .
N2 C7 C37 112.4(3) . .
C33 C7 C37 111.9(3) . .
N2 C7 H7 106.4 . .
C33 C7 H7 106.4 . .
C37 C7 H7 106.4 . .
C7 C33 C34 109.6(3) . .
C7 C33 H33A 109.8 . .
C34 C33 H33A 109.8 . .
C7 C33 H33B 109.8 . .
C34 C33 H33B 109.8 . .
H33A C33 H33B 108.2 . .
C35 C34 C33 111.4(4) . .
C35 C34 H34A 109.4 . .
C33 C34 H34A 109.4 . .
C35 C34 H34B 109.4 . .
C33 C34 H34B 109.4 . .
H34A C34 H34B 108.0 . .
C34 C35 C36 112.2(4) . .
C34 C35 H35A 109.2 . .
C36 C35 H35A 109.2 . .
C34 C35 H35B 109.2 . .
C36 C35 H35B 109.2 . .
H35A C35 H35B 107.9 . .
C35 C36 C37 112.1(4) . .
C35 C36 H36A 109.2 . .
C37 C36 H36A 109.2 . .
C35 C36 H36B 109.2 . .
C37 C36 H36B 109.2 . .
H36A C36 H36B 107.9 . .
C7 C37 C36 108.0(3) . .
C7 C37 H37A 110.1 . .
C36 C37 H37A 110.1 . .
C7 C37 H37B 110.1 . .
C36 C37 H37B 110.1 . .
H37A C37 H37B 108.4 . .
C14 C5 C8 118.9(4) . .
C14 C5 P1 119.2(3) . .
C8 C5 P1 121.9(3) . .
C13 C14 C5 119.2(4) . .
C13 C14 C15 116.5(4) . .
C5 C14 C15 124.2(4) . .
C11 C13 C14 122.4(4) . .
C11 C13 H13 118.8 . .
C14 C13 H13 118.8 . .
C10 C11 C13 117.5(4) . .
C10 C11 C12 121.7(4) . .
C13 C11 C12 120.8(4) . .
C11 C10 C8 123.3(4) . .
C11 C10 H10 118.4 . .
C8 C10 H10 118.4 . .
C10 C8 C5 118.7(4) . .
C10 C8 C9 116.3(4) . .
C5 C8 C9 125.0(4) . .
C14 C15 H15A 109.5 . .
C14 C15 H15B 109.5 . .
H15A C15 H15B 109.5 . .
C14 C15 H15C 109.5 . .
H15A C15 H15C 109.5 . .
H15B C15 H15C 109.5 . .
C11 C12 H12A 109.5 . .
C11 C12 H12B 109.5 . .
H12A C12 H12B 109.5 . .
C11 C12 H12C 109.5 . .
H12A C12 H12C 109.5 . .
H12B C12 H12C 109.5 . .
C8 C9 H9A 109.5 . .
C8 C9 H9B 109.5 . .
H9A C9 H9B 109.5 . .
C8 C9 H9C 109.5 . .
H9A C9 H9C 109.5 . .
H9B C9 H9C 109.5 . .
C22B C1 C16 115.1(10) . .
C22B C1 C22A 8.0(13) . .
C16 C1 C22A 117.3(4) . .
C22B C1 P1 112.7(11) . .
C16 C1 P1 112.6(3) . .
C22A C1 P1 105.3(4) . .
C23A C22A C27A 120.0 . .
C23A C22A C1 122.6(5) . .
C27A C22A C1 117.1(5) . .
C24A C23A C22A 120.0 . .
C24A C23A H23A 120.0 . .
C22A C23A H23A 120.0 . .
C23A C24A C25A 120.0 . .
C23A C24A H24A 120.0 . .
C25A C24A H24A 120.0 . .
F2A C25A C24A 121.3(6) . .
F2A C25A C26A 118.7(6) . .
C24A C25A C26A 120.0 . .
C27A C26A C25A 120.0 . .
C27A C26A H26A 120.0 . .
C25A C26A H26A 120.0 . .
C26A C27A C22A 120.0 . .
C26A C27A H27A 120.0 . .
C22A C27A H27A 120.0 . .
C21 C16 C17 118.3(4) . .
C21 C16 C1 118.3(4) . .
C17 C16 C1 123.3(4) . .
C16 C21 C20 121.5(5) . .
C16 C21 H21 119.3 . .
C20 C21 H21 119.3 . .
C19 C20 C21 118.3(5) . .
C19 C20 H20 120.9 . .
C21 C20 H20 120.9 . .
C20 C19 C18 122.5(4) . .
C20 C19 F1 118.8(5) . .
C18 C19 F1 118.7(5) . .
C19 C18 C17 118.9(5) . .
C19 C18 H18 120.5 . .
C17 C18 H18 120.5 . .
C16 C17 C18 120.4(4) . .
C16 C17 H17 119.8 . .
C18 C17 H17 119.8 . .
O1A C40A C41A 104(3) . .
O1A C40A H40A 111.0 . .
C41A C40A H40A 111.0 . .
O1A C40A H40B 111.0 . .
C41A C40A H40B 111.0 . .
H40A C40A H40B 109.0 . .
C40A C41A H41A 109.5 . .
C40A C41A H41B 109.5 . .
H41A C41A H41B 109.5 . .
C40A C41A H41C 109.5 . .
H41A C41A H41C 109.5 . .
H41B C41A H41C 109.5 . .
C38A C39A O1A 113.9(14) . .
C38A C39A H39A 108.8 . .
O1A C39A H39A 108.8 . .
C38A C39A H39B 108.8 . .
O1A C39A H39B 108.8 . .
H39A C39A H39B 107.7 . .
C39A C38A H38A 109.5 . .
C39A C38A H38B 109.5 . .
H38A C38A H38B 109.5 . .
C39A C38A H38C 109.5 . .
H38A C38A H38C 109.5 . .
H38B C38A H38C 109.5 . .
C40A O1A C39A 112.7(19) . .
O1B C40B C41B 111(2) . .
O1B C40B H40D 109.5 . .
C41B C40B H40D 109.5 . .
O1B C40B H40E 109.5 . .
C41B C40B H40E 109.5 . .
H40D C40B H40E 108.1 . .
C40B C41B H41D 109.5 . .
C40B C41B H41E 109.5 . .
H41D C41B H41E 109.5 . .
C40B C41B H41F 109.5 . .
H41D C41B H41F 109.5 . .
H41E C41B H41F 109.5 . .
C38B C39B O1B 115(3) . .
C38B C39B H39D 108.5 . .
O1B C39B H39D 108.5 . .
C38B C39B H39E 108.5 . .
O1B C39B H39E 108.5 . .
H39D C39B H39E 107.5 . .
C39B C38B H38D 109.5 . .
C39B C38B H38E 109.5 . .
H38D C38B H38E 109.5 . .
C39B C38B H38F 109.5 . .
H38D C38B H38F 109.5 . .
H38E C38B H38F 109.5 . .
C40B O1B C39B 116.8(17) . .
C2 N2 C3 110.3(3) . .
C2 N2 C7 125.4(3) . .
C3 N2 C7 124.3(3) . .
C2 N1 C4 110.6(3) . .
C2 N1 C6 124.4(3) . .
C4 N1 C6 124.9(3) . .
C3 P1 C5 106.10(18) . .
C3 P1 C1 105.48(18) . .
C5 P1 C1 106.68(18) . .
C3 P1 Au2 102.57(13) . .
C5 P1 Au2 115.19(13) . .
C1 P1 Au2 119.50(13) . .
P1 Au2 Cl2 170.21(4) . .
C2 Au1 C2 176.8(2) . 2_755
C2 Au1 Au3 91.62(11) . .
C2 Au1 Au3 91.62(11) 2_755 .
Cl3 Au3 Cl3 176.39(7) 2_755 .
Cl3 Au3 Au1 91.80(4) 2_755 .
Cl3 Au3 Au1 91.80(4) . .
C23B C22B C27B 120.0 . .
C23B C22B C1 125.4(14) . .
C27B C22B C1 114.3(14) . .
C22B C23B C24B 120.0 . .
C22B C23B H23B 120.0 . .
C24B C23B H23B 120.0 . .
C25B C24B C23B 120.0 . .
C25B C24B H24B 120.0 . .
C23B C24B H24B 120.0 . .
F2B C25B C26B 123.7(17) . .
F2B C25B C24B 116.3(17) . .
C26B C25B C24B 120.0 . .
C25B C26B C27B 120.0 . .
C25B C26B H26B 120.0 . .
C27B C26B H26B 120.0 . .
C26B C27B C22B 120.0 . .
C26B C27B H27B 120.0 . .
C22B C27B H27B 120.0 . .

loop_
_geom_bond_atom_site_label_1
_geom_bond_atom_site_label_2
_geom_bond_distance
_geom_bond_site_symmetry_2
C2 N1 1.349(5) .
C2 N2 1.351(5) .
C2 Au1 2.014(4) .
C3 C4 1.360(5) .
C3 N2 1.397(5) .
C3 P1 1.798(4) .
C4 N1 1.377(5) .
C4 H4 0.9500 .
C6 N1 1.477(5) .
C6 C28 1.506(6) .
C6 C32 1.523(6) .
C6 H6 1.0000 .
C32 C31 1.530(6) .
C32 H32A 0.9900 .
C32 H32B 0.9900 .
C31 C30 1.511(7) .
C31 H31A 0.9900 .
C31 H31B 0.9900 .
C30 C29 1.508(8) .
C30 H30A 0.9900 .
C30 H30B 0.9900 .
C29 C28 1.548(6) .
C29 H29A 0.9900 .
C29 H29B 0.9900 .
C28 H28A 0.9900 .
C28 H28B 0.9900 .
C7 N2 1.484(5) .
C7 C33 1.514(6) .
C7 C37 1.527(5) .
C7 H7 1.0000 .
C33 C34 1.534(5) .
C33 H33A 0.9900 .
C33 H33B 0.9900 .
C34 C35 1.518(7) .
C34 H34A 0.9900 .
C34 H34B 0.9900 .
C35 C36 1.522(7) .
C35 H35A 0.9900 .
C35 H35B 0.9900 .
C36 C37 1.535(6) .
C36 H36A 0.9900 .
C36 H36B 0.9900 .
C37 H37A 0.9900 .
C37 H37B 0.9900 .
C5 C14 1.416(5) .
C5 C8 1.418(6) .
C5 P1 1.836(4) .
C14 C13 1.391(6) .
C14 C15 1.506(6) .
C13 C11 1.383(6) .
C13 H13 0.9500 .
C11 C10 1.382(6) .
C11 C12 1.497(6) .
C10 C8 1.384(6) .
C10 H10 0.9500 .
C8 C9 1.503(6) .
C15 H15A 0.9800 .
C15 H15B 0.9800 .
C15 H15C 0.9800 .
C12 H12A 0.9800 .
C12 H12B 0.9800 .
C12 H12C 0.9800 .
C9 H9A 0.9800 .
C9 H9B 0.9800 .
C9 H9C 0.9800 .
C1 C22B 1.442(16) .
C1 C16 1.533(5) .
C1 C22A 1.565(7) .
C1 P1 1.862(4) .
C22A C23A 1.3900 .
C22A C27A 1.3900 .
C23A C24A 1.3900 .
C23A H23A 0.9500 .
C24A C25A 1.3900 .
C24A H24A 0.9500 .
C25A F2A 1.337(8) .
C25A C26A 1.3900 .
C26A C27A 1.3900 .
C26A H26A 0.9500 .
C27A H27A 0.9500 .
C16 C21 1.379(6) .
C16 C17 1.390(6) .
C21 C20 1.394(7) .
C21 H21 0.9500 .
C20 C19 1.359(8) .
C20 H20 0.9500 .
C19 C18 1.359(7) .
C19 F1 1.362(5) .
C18 C17 1.397(6) .
C18 H18 0.9500 .
C17 H17 0.9500 .
C40A O1A 1.40(2) .
C40A C41A 1.59(2) .
C40A H40A 0.9900 .
C40A H40B 0.9900 .
C41A H41A 0.9800 .
C41A H41B 0.9800 .
C41A H41C 0.9800 .
C39A C38A 1.42(2) .
C39A O1A 1.429(15) .
C39A H39A 0.9900 .
C39A H39B 0.9900 .
C38A H38A 0.9800 .
C38A H38B 0.9800 .
C38A H38C 0.9800 .
C40B O1B 1.37(3) .
C40B C41B 1.587(19) .
C40B H40D 0.9900 .
C40B H40E 0.9900 .
C41B H41D 0.9800 .
C41B H41E 0.9800 .
C41B H41F 0.9800 .
C39B C38B 1.42(3) .
C39B O1B 1.430(14) .
C39B H39D 0.9900 .
C39B H39E 0.9900 .
C38B H38D 0.9800 .
C38B H38E 0.9800 .
C38B H38F 0.9800 .
P1 Au2 2.2417(10) .
Cl2 Au2 2.2831(11) .
Cl3 Au3 2.2657(16) .
Au1 C2 2.014(4) 2_755
Au1 Au3 3.0988(4) .
Au3 Cl3 2.2657(16) 2_755
F2B C25B 1.31(2) .
C22B C23B 1.3900 .
C22B C27B 1.3900 .
C23B C24B 1.3900 .
C23B H23B 0.9500 .
C24B C25B 1.3900 .
C24B H24B 0.9500 .
C25B C26B 1.3900 .
C26B C27B 1.3900 .
C26B H26B 0.9500 .
C27B H27B 0.9500 .

loop_
_geom_torsion_atom_site_label_1
_geom_torsion_atom_site_label_2
_geom_torsion_atom_site_label_3
_geom_torsion_atom_site_label_4
_geom_torsion
_geom_torsion_site_symmetry_1
_geom_torsion_site_symmetry_4
N2 C3 C4 N1 -0.9(4) . .
P1 C3 C4 N1 -177.8(3) . .
N1 C6 C32 C31 -178.8(4) . .
C28 C6 C32 C31 56.5(5) . .
C6 C32 C31 C30 -55.9(5) . .
C32 C31 C30 C29 56.3(5) . .
C31 C30 C29 C28 -56.1(6) . .
N1 C6 C28 C29 -179.1(4) . .
C32 C6 C28 C29 -55.1(5) . .
C30 C29 C28 C6 54.8(6) . .
N2 C7 C33 C34 -172.2(3) . .
C37 C7 C33 C34 60.0(4) . .
C7 C33 C34 C35 -55.2(5) . .
C33 C34 C35 C36 52.9(5) . .
C34 C35 C36 C37 -54.1(5) . .
N2 C7 C37 C36 172.1(3) . .
C33 C7 C37 C36 -59.9(4) . .
C35 C36 C37 C7 56.1(5) . .
C8 C5 C14 C13 -2.5(6) . .
P1 C5 C14 C13 177.2(3) . .
C8 C5 C14 C15 174.3(4) . .
P1 C5 C14 C15 -6.0(6) . .
C5 C14 C13 C11 -0.2(7) . .
C15 C14 C13 C11 -177.3(5) . .
C14 C13 C11 C10 1.8(7) . .
C14 C13 C11 C12 179.6(4) . .
C13 C11 C10 C8 -0.7(7) . .
C12 C11 C10 C8 -178.5(4) . .
C11 C10 C8 C5 -1.9(6) . .
C11 C10 C8 C9 177.6(4) . .
C14 C5 C8 C10 3.5(6) . .
P1 C5 C8 C10 -176.2(3) . .
C14 C5 C8 C9 -176.0(4) . .
P1 C5 C8 C9 4.4(6) . .
C22B C1 C22A C23A 114(9) . .
C16 C1 C22A C23A 38.1(6) . .
P1 C1 C22A C23A -88.1(4) . .
C22B C1 C22A C27A -72(9) . .
C16 C1 C22A C27A -148.2(5) . .
P1 C1 C22A C27A 85.6(6) . .
C27A C22A C23A C24A 0.0 . .
C1 C22A C23A C24A 173.5(7) . .
C22A C23A C24A C25A 0.0 . .
C23A C24A C25A F2A 179.8(7) . .
C23A C24A C25A C26A 0.0 . .
F2A C25A C26A C27A -179.8(7) . .
C24A C25A C26A C27A 0.0 . .
C25A C26A C27A C22A 0.0 . .
C23A C22A C27A C26A 0.0 . .
C1 C22A C27A C26A -173.9(7) . .
C22B C1 C16 C21 103.8(11) . .
C22A C1 C16 C21 112.4(6) . .
P1 C1 C16 C21 -125.1(4) . .
C22B C1 C16 C17 -74.7(12) . .
C22A C1 C16 C17 -66.1(6) . .
P1 C1 C16 C17 56.3(5) . .
C17 C16 C21 C20 -2.8(7) . .
C1 C16 C21 C20 178.5(5) . .
C16 C21 C20 C19 1.4(8) . .
C21 C20 C19 C18 1.9(9) . .
C21 C20 C19 F1 -179.4(5) . .
C20 C19 C18 C17 -3.6(8) . .
F1 C19 C18 C17 177.7(4) . .
C21 C16 C17 C18 1.1(7) . .
C1 C16 C17 C18 179.7(4) . .
C19 C18 C17 C16 2.0(7) . .
C41A C40A O1A C39A 179(5) . .
C38A C39A O1A C40A -173(2) . .
C41B C40B O1B C39B -169(3) . .
C38B C39B O1B C40B 177(6) . .
N1 C2 N2 C3 -0.3(4) . .
Au1 C2 N2 C3 -179.0(3) . .
N1 C2 N2 C7 179.4(3) . .
Au1 C2 N2 C7 0.7(5) . .
C4 C3 N2 C2 0.8(4) . .
P1 C3 N2 C2 177.9(3) . .
C4 C3 N2 C7 -178.9(3) . .
P1 C3 N2 C7 -1.8(5) . .
C33 C7 N2 C2 -63.7(5) . .
C37 C7 N2 C2 63.9(5) . .
C33 C7 N2 C3 116.0(4) . .
C37 C7 N2 C3 -116.5(4) . .
N2 C2 N1 C4 -0.3(4) . .
Au1 C2 N1 C4 178.5(3) . .
N2 C2 N1 C6 -177.2(3) . .
Au1 C2 N1 C6 1.6(5) . .
C3 C4 N1 C2 0.8(4) . .
C3 C4 N1 C6 177.7(4) . .
C28 C6 N1 C2 -126.0(4) . .
C32 C6 N1 C2 108.6(4) . .
C28 C6 N1 C4 57.5(5) . .
C32 C6 N1 C4 -67.9(5) . .
C4 C3 P1 C5 -121.0(4) . .
N2 C3 P1 C5 62.6(4) . .
C4 C3 P1 C1 -8.1(4) . .
N2 C3 P1 C1 175.5(3) . .
C4 C3 P1 Au2 117.7(4) . .
N2 C3 P1 Au2 -58.7(3) . .
C14 C5 P1 C3 -145.2(3) . .
C8 C5 P1 C3 34.5(4) . .
C14 C5 P1 C1 102.7(4) . .
C8 C5 P1 C1 -77.6(4) . .
C14 C5 P1 Au2 -32.4(4) . .
C8 C5 P1 Au2 147.2(3) . .
C22B C1 P1 C3 -163.1(10) . .
C16 C1 P1 C3 64.6(3) . .
C22A C1 P1 C3 -166.3(4) . .
C22B C1 P1 C5 -50.5(10) . .
C16 C1 P1 C5 177.2(3) . .
C22A C1 P1 C5 -53.8(4) . .
C22B C1 P1 Au2 82.3(10) . .
C16 C1 P1 Au2 -50.0(3) . .
C22A C1 P1 Au2 79.1(4) . .
C3 P1 Au2 Cl2 36.6(3) . .
C5 P1 Au2 Cl2 -78.2(3) . .
C1 P1 Au2 Cl2 152.7(2) . .
N1 C2 Au1 C2 -116.8(3) . 2_755
N2 C2 Au1 C2 61.7(3) . 2_755
N1 C2 Au1 Au3 63.2(3) . .
N2 C2 Au1 Au3 -118.3(3) . .
C2 Au1 Au3 Cl3 61.33(11) . 2_755
C2 Au1 Au3 Cl3 -118.67(11) 2_755 2_755
C2 Au1 Au3 Cl3 -118.67(11) . .
C2 Au1 Au3 Cl3 61.33(11) 2_755 .
C16 C1 C22B C23B 53.8(12) . .
C22A C1 C22B C23B -54(9) . .
P1 C1 C22B C23B -77.2(11) . .
C16 C1 C22B C27B -131.9(12) . .
C22A C1 C22B C27B 120(10) . .
P1 C1 C22B C27B 97.0(14) . .
C27B C22B C23B C24B 0.0 . .
C1 C22B C23B C24B 174(2) . .
C22B C23B C24B C25B 0.0 . .
C23B C24B C25B F2B -178.2(17) . .
C23B C24B C25B C26B 0.0 . .
F2B C25B C26B C27B 178.1(18) . .
C24B C25B C26B C27B 0.0 . .
C25B C26B C27B C22B 0.0 . .
C23B C22B C27B C26B 0.0 . .
C1 C22B C27B C26B -174.6(17) . .
